data_8104845
loop_
_publ_author_name
'Liu, Xiao-jing'
'Li, Zhuang-yu'
'Liu, E'
'Jian, Fang-fang'
'Liang, Tong-ling'

_publ_section_title
;
 Crystal structure of 1,3-bis(octyl)benzimidazolium perchlorate
 C23H39ClN2O4
;
_journal_issue 2
_journal_name_full 'Zeitschrift f\"ur Kristallographie - New Crystal Structures'
_journal_page_first 405
_journal_page_last 407
_journal_paper_doi 10.1515/ncrs-2020-0421
_journal_volume 236
_journal_year 2021
_chemical_formula_moiety 'Cl O4, C23 H39 N2'
_chemical_formula_sum 'C23 H39 Cl N2 O4'
_chemical_formula_weight 443.01
_space_group_crystal_system triclinic
_space_group_IT_number 2
_space_group_name_Hall '-P 1'
_space_group_name_H-M_alt 'P -1'
_atom_sites_solution_hydrogens geom
_atom_sites_solution_primary direct
_atom_sites_solution_secondary difmap
_cell_angle_alpha 99.088(4)
_cell_angle_beta 94.422(4)
_cell_angle_gamma 107.146(4)
_cell_formula_units_Z 2
_cell_length_a 9.0752(19)
_cell_length_b 9.542(2)
_cell_length_c 16.049(3)
_cell_measurement_reflns_used 5947
_cell_measurement_temperature 293(2)
_cell_measurement_theta_max 28.29
_cell_measurement_theta_min 2.37
_cell_volume 1300.0(5)
_computing_structure_refinement 'SHELXL-2014/7 (Sheldrick, 2014)'
_computing_structure_solution 'SIR2004  (Burla et al.,  2007)'
_diffrn_ambient_temperature 293
_diffrn_detector area
_diffrn_measured_fraction_theta_full 0.9940
_diffrn_measured_fraction_theta_max 0.9210
_diffrn_measurement_device_type Nonius-CAD4
_diffrn_measurement_method '\w scans'
_diffrn_radiation_monochromator graphite
_diffrn_radiation_type 'Mo K\a'
_diffrn_radiation_wavelength 0.71073
_diffrn_reflns_av_R_equivalents 0.0204
_diffrn_reflns_av_unetI/netI 0.0498
_diffrn_reflns_Laue_measured_fraction_full 0.9940
_diffrn_reflns_Laue_measured_fraction_max 0.9210
_diffrn_reflns_limit_h_max 11
_diffrn_reflns_limit_h_min -11
_diffrn_reflns_limit_k_max 12
_diffrn_reflns_limit_k_min -11
_diffrn_reflns_limit_l_max 11
_diffrn_reflns_limit_l_min -21
_diffrn_reflns_number 8404
_diffrn_reflns_point_group_measured_fraction_full 0.9940
_diffrn_reflns_point_group_measured_fraction_max 0.9210
_diffrn_reflns_theta_full 25.2417
_diffrn_reflns_theta_max 28.29
_diffrn_reflns_theta_min 2.37
_diffrn_source_current 30.0
_diffrn_source_power 1.5
_diffrn_source_voltage 50.0
_exptl_absorpt_coefficient_mu 0.175
_exptl_absorpt_correction_T_max 0.1988
_exptl_absorpt_correction_T_min 0.1937
_exptl_absorpt_correction_type analytical
_exptl_absorpt_process_details SADABS
_exptl_crystal_colour 'clear light colourless'
_exptl_crystal_colour_lustre clear
_exptl_crystal_colour_modifier light
_exptl_crystal_colour_primary colourless
_exptl_crystal_density_diffrn 1.132
_exptl_crystal_description block
_exptl_crystal_F_000 480.509
_exptl_crystal_size_max 0.25
_exptl_crystal_size_mid 0.2
_exptl_crystal_size_min 0.15
_refine_diff_density_max 0.222
_refine_diff_density_min -0.307
_refine_diff_density_rms 0.038
_refine_ls_extinction_coef .
_refine_ls_extinction_method none
_refine_ls_goodness_of_fit_ref 1.034
_refine_ls_hydrogen_treatment constr
_refine_ls_matrix_type full
_refine_ls_number_parameters 373
_refine_ls_number_reflns 5947
_refine_ls_number_restraints 733
_refine_ls_restrained_S_all 1.089
_refine_ls_R_factor_all 0.1429
_refine_ls_R_factor_gt 0.0646
_refine_ls_shift/su_max 0.000
_refine_ls_shift/su_mean 0.000
_refine_ls_structure_factor_coef Fsqd
_refine_ls_weighting_details 'w=1/[\s^2^(Fo^2^)+(0.1145P)^2^+0.0276P] where P=(Fo^2^+2Fc^2^)/3'
_refine_ls_weighting_scheme calc
_refine_ls_wR_factor_gt 0.1854
_refine_ls_wR_factor_ref 0.2298
_reflns_Friedel_coverage 0.000
_reflns_Friedel_fraction_full .
_reflns_Friedel_fraction_max .
_reflns_limit_h_max 11
_reflns_limit_h_min -11
_reflns_limit_k_max 11
_reflns_limit_k_min -12
_reflns_limit_l_max 21
_reflns_limit_l_min 0
_reflns_number_gt 2714
_reflns_number_total 5947
_reflns_threshold_expression 'I > 2\s(I)'
_cod_data_source_file suppl_j_ncrs-2020-0421_suppl.cif
_cod_data_source_block QJ0887
_cod_database_code 8104845
_shelx_space_group_comment
;
The symmetry employed for this shelxl refinement is uniquely defined
by the following loop, which should always be used as a source of
symmetry information in preference to the above space-group names.
They are only intended as comments.
;

loop_
_space_group_symop_operation_xyz
'x, y, z'
'-x, -y, -z'

loop_
_atom_site_label
_atom_site_type_symbol
_atom_site_fract_x
_atom_site_fract_y
_atom_site_fract_z
_atom_site_U_iso_or_equiv
_atom_site_adp_type
_atom_site_occupancy
_atom_site_site_symmetry_order
_atom_site_calc_flag
_atom_site_refinement_flags_posn
_atom_site_refinement_flags_adp
_atom_site_refinement_flags_occupancy
_atom_site_disorder_assembly
_atom_site_disorder_group
Cl1 Cl 0.11794(9) 0.36195(8) 0.43769(5) 0.0830(3) Uani 1 1 d D U . . .
O1A O 0.2678(6) 0.3893(9) 0.4090(6) 0.086(2) Uani 0.590(14) 1 d D U P A 1
O2A O 0.1425(6) 0.4166(7) 0.5346(2) 0.0786(17) Uani 0.590(14) 1 d D U P A 1
O3A O 0.0295(8) 0.2068(5) 0.4219(5) 0.103(2) Uani 0.590(14) 1 d D U P A 1
O4A O 0.0274(11) 0.4494(10) 0.4012(5) 0.120(3) Uani 0.590(14) 1 d D U P A 1
O1B O 0.2847(6) 0.4020(13) 0.4420(8) 0.080(3) Uani 0.410(14) 1 d D U P A 2
O2B O 0.0689(18) 0.3615(13) 0.5239(6) 0.135(4) Uani 0.410(14) 1 d D U P A 2
O3B O 0.0414(11) 0.2170(7) 0.3841(8) 0.098(3) Uani 0.410(14) 1 d D U P A 2
O4B O 0.0645(11) 0.4778(9) 0.4016(6) 0.085(3) Uani 0.410(14) 1 d D U P A 2
C1 C -0.0990(9) 0.6626(9) -0.1933(4) 0.224(3) Uani 1 1 d . U . . .
H1A H -0.0925 0.7179 -0.2387 0.336 Uiso 1 1 calc R U . . .
H1B H -0.2049 0.6025 -0.1943 0.336 Uiso 1 1 calc R U . . .
H1C H -0.0343 0.5992 -0.2005 0.336 Uiso 1 1 calc R U . . .
C2 C -0.0472(8) 0.7649(7) -0.1131(4) 0.180(2) Uani 1 1 d . U . . .
H2B H -0.1120 0.8297 -0.1077 0.216 Uiso 1 1 calc R U . . .
H2C H 0.0583 0.8272 -0.1142 0.216 Uiso 1 1 calc R U . . .
C3 C -0.0493(7) 0.6957(6) -0.0352(3) 0.1489(17) Uani 1 1 d . U . . .
H3A H -0.1547 0.6329 -0.0342 0.179 Uiso 1 1 calc R U . . .
H3B H 0.0158 0.6312 -0.0404 0.179 Uiso 1 1 calc R U . . .
C4 C 0.0037(6) 0.8015(5) 0.0478(3) 0.1358(15) Uani 1 1 d . U . . .
H4A H -0.0596 0.8678 0.0523 0.163 Uiso 1 1 calc R U . . .
H4B H 0.1101 0.8623 0.0474 0.163 Uiso 1 1 calc R U . . .
C5 C -0.0025(5) 0.7331(5) 0.1253(3) 0.1231(13) Uani 1 1 d . U . . .
H5A H 0.0583 0.6646 0.1201 0.148 Uiso 1 1 calc R U . . .
H5B H -0.1094 0.6747 0.1266 0.148 Uiso 1 1 calc R U . . .
C6 C 0.0556(4) 0.8409(4) 0.2090(2) 0.1064(11) Uani 1 1 d . U . . .
H6A H 0.1628 0.8990 0.2081 0.128 Uiso 1 1 calc R U . . .
H6B H -0.0050 0.9096 0.2145 0.128 Uiso 1 1 calc R U . . .
C7 C 0.0474(4) 0.7692(4) 0.2847(2) 0.0951(10) Uani 1 1 d . U . . .
H7A H 0.1035 0.6968 0.2775 0.114 Uiso 1 1 calc R U . . .
H7B H -0.0606 0.7149 0.2867 0.114 Uiso 1 1 calc R U . . .
C8 C 0.1118(3) 0.8739(3) 0.3690(2) 0.0826(9) Uani 1 1 d . U . . .
H8A H 0.0561 0.9465 0.3772 0.099 Uiso 1 1 calc R U . . .
H8B H 0.0952 0.8174 0.4145 0.099 Uiso 1 1 calc R U . . .
N9 N 0.2798(2) 0.9533(2) 0.37379(13) 0.0630(6) Uani 1 1 d . U . . .
C10 C 0.3417(3) 1.0955(3) 0.37025(18) 0.0713(7) Uani 1 1 d . U . . .
H10 H 0.2856 1.1612 0.3635 0.086 Uiso 1 1 calc R U . . .
N11 N 0.4955(3) 1.1313(2) 0.37766(13) 0.0677(6) Uani 1 1 d . U . . .
C12 C 0.5381(3) 1.0058(3) 0.38752(16) 0.0609(6) Uani 1 1 d . U . . .
C13 C 0.3991(3) 0.8920(3) 0.38527(15) 0.0578(6) Uani 1 1 d . U . . .
C14 C 0.6810(3) 0.9826(4) 0.40122(18) 0.0777(8) Uani 1 1 d . U . . .
H14 H 0.7740 1.0583 0.4031 0.093 Uiso 1 1 calc R U . . .
C15 C 0.6779(4) 0.8430(4) 0.4118(2) 0.0889(9) Uani 1 1 d . U . . .
H15 H 0.7716 0.8233 0.4212 0.107 Uiso 1 1 calc R U . . .
C16 C 0.5396(4) 0.7289(4) 0.4091(2) 0.0862(9) Uani 1 1 d . U . . .
H16 H 0.5435 0.6353 0.4165 0.103 Uiso 1 1 calc R U . . .
C17 C 0.3984(4) 0.7508(3) 0.39579(18) 0.0736(8) Uani 1 1 d . U . . .
H17 H 0.3060 0.6743 0.3939 0.088 Uiso 1 1 calc R U . . .
C18A C 0.6046(4) 1.2818(3) 0.3781(2) 0.0926(10) Uani 0.704(8) 1 d D U P B 1
H18A H 0.6927 1.3031 0.4216 0.111 Uiso 0.704(8) 1 calc R U P B 1
H18B H 0.5525 1.3562 0.3920 0.111 Uiso 0.704(8) 1 calc R U P B 1
C19A C 0.6612(6) 1.2920(8) 0.2939(3) 0.106(2) Uani 0.704(8) 1 d D U P B 1
H19A H 0.7359 1.3903 0.2980 0.127 Uiso 0.704(8) 1 calc R U P B 1
H19B H 0.7159 1.2193 0.2818 0.127 Uiso 0.704(8) 1 calc R U P B 1
C20A C 0.5392(10) 1.2670(15) 0.2207(4) 0.128(3) Uani 0.704(8) 1 d D U P B 1
H20A H 0.4804 1.3361 0.2328 0.154 Uiso 0.704(8) 1 calc R U P B 1
H20B H 0.4679 1.1662 0.2129 0.154 Uiso 0.704(8) 1 calc R U P B 1
C21A C 0.6126(11) 1.2896(15) 0.1385(4) 0.152(4) Uani 0.704(8) 1 d D U P B 1
H21A H 0.6753 1.3932 0.1443 0.182 Uiso 0.704(8) 1 calc R U P B 1
H21B H 0.6804 1.2282 0.1299 0.182 Uiso 0.704(8) 1 calc R U P B 1
C22A C 0.4917(10) 1.2494(15) 0.0631(4) 0.161(4) Uani 0.704(8) 1 d D U P B 1
H22A H 0.4238 1.3107 0.0718 0.194 Uiso 0.704(8) 1 calc R U P B 1
H22B H 0.4289 1.1458 0.0573 0.194 Uiso 0.704(8) 1 calc R U P B 1
C23A C 0.5640(12) 1.2717(15) -0.0188(4) 0.163(4) Uani 0.704(8) 1 d D U P B 1
H23A H 0.6244 1.3758 -0.0140 0.196 Uiso 0.704(8) 1 calc R U P B 1
H23B H 0.6335 1.2121 -0.0272 0.196 Uiso 0.704(8) 1 calc R U P B 1
C24A C 0.4398(11) 1.2268(19) -0.0938(5) 0.228(6) Uani 0.704(8) 1 d D U P B 1
H24A H 0.3701 1.2863 -0.0858 0.273 Uiso 0.704(8) 1 calc R U P B 1
H24B H 0.3795 1.1226 -0.0991 0.273 Uiso 0.704(8) 1 calc R U P B 1
C25A C 0.5144(13) 1.2503(19) -0.1730(5) 0.210(5) Uani 0.704(8) 1 d D U P B 1
H25A H 0.4353 1.2216 -0.2212 0.315 Uiso 0.704(8) 1 calc R U P B 1
H25B H 0.5731 1.3537 -0.1675 0.315 Uiso 0.704(8) 1 calc R U P B 1
H25C H 0.5825 1.1904 -0.1808 0.315 Uiso 0.704(8) 1 calc R U P B 1
C18B C 0.6046(4) 1.2818(3) 0.3781(2) 0.0926(10) Uani 0.296(8) 1 d D U P B 2
H18C H 0.7101 1.2778 0.3869 0.111 Uiso 0.296(8) 1 calc R U P B 2
H18D H 0.5915 1.3508 0.4261 0.111 Uiso 0.296(8) 1 calc R U P B 2
C19B C 0.586(2) 1.3424(12) 0.2994(4) 0.095(4) Uani 0.296(8) 1 d D U P B 2
H19C H 0.6641 1.4391 0.3057 0.114 Uiso 0.296(8) 1 calc R U P B 2
H19D H 0.4848 1.3583 0.2946 0.114 Uiso 0.296(8) 1 calc R U P B 2
C20B C 0.598(3) 1.247(2) 0.2186(5) 0.134(8) Uani 0.296(8) 1 d D U P B 2
H20C H 0.5274 1.1466 0.2139 0.160 Uiso 0.296(8) 1 calc R U P B 2
H20D H 0.7027 1.2420 0.2187 0.160 Uiso 0.296(8) 1 calc R U P B 2
C21B C 0.555(4) 1.314(2) 0.1426(6) 0.161(9) Uani 0.296(8) 1 d D U P B 2
H21C H 0.4510 1.3216 0.1439 0.194 Uiso 0.296(8) 1 calc R U P B 2
H21D H 0.6265 1.4144 0.1475 0.194 Uiso 0.296(8) 1 calc R U P B 2
C22B C 0.562(4) 1.222(3) 0.0600(7) 0.189(10) Uani 0.296(8) 1 d D U P B 2
H22C H 0.4992 1.1193 0.0574 0.226 Uiso 0.296(8) 1 calc R U P B 2
H22D H 0.6689 1.2230 0.0560 0.226 Uiso 0.296(8) 1 calc R U P B 2
C23B C 0.504(5) 1.281(4) -0.0149(7) 0.217(14) Uani 0.296(8) 1 d D U P B 2
H23C H 0.3946 1.2709 -0.0142 0.260 Uiso 0.296(8) 1 calc R U P B 2
H23D H 0.5605 1.3866 -0.0093 0.260 Uiso 0.296(8) 1 calc R U P B 2
C24B C 0.526(3) 1.197(4) -0.0975(8) 0.226(12) Uani 0.296(8) 1 d D U P B 2
H24C H 0.5002 1.0916 -0.0957 0.272 Uiso 0.296(8) 1 calc R U P B 2
H24D H 0.6342 1.2329 -0.1071 0.272 Uiso 0.296(8) 1 calc R U P B 2
C25B C 0.423(4) 1.220(6) -0.1683(10) 0.29(2) Uani 0.296(8) 1 d D U P B 2
H25D H 0.4364 1.1668 -0.2216 0.438 Uiso 0.296(8) 1 calc R U P B 2
H25E H 0.3163 1.1841 -0.1586 0.438 Uiso 0.296(8) 1 calc R U P B 2
H25F H 0.4499 1.3249 -0.1700 0.438 Uiso 0.296(8) 1 calc R U P B 2

loop_
_atom_site_aniso_label
_atom_site_aniso_U_11
_atom_site_aniso_U_22
_atom_site_aniso_U_33
_atom_site_aniso_U_23
_atom_site_aniso_U_13
_atom_site_aniso_U_12
Cl1 0.0726(5) 0.0615(5) 0.1238(7) 0.0248(4) 0.0220(4) 0.0281(4)
O1A 0.068(3) 0.071(3) 0.130(6) 0.035(3) 0.030(3) 0.025(2)
O2A 0.069(3) 0.076(3) 0.087(3) -0.005(2) -0.0094(19) 0.032(2)
O3A 0.092(3) 0.069(3) 0.118(5) 0.004(2) 0.029(3) -0.016(2)
O4A 0.118(6) 0.164(6) 0.116(5) 0.039(4) 0.017(4) 0.095(5)
O1B 0.063(3) 0.075(4) 0.094(6) 0.024(4) 0.001(3) 0.010(3)
O2B 0.194(10) 0.119(7) 0.161(6) 0.105(5) 0.112(6) 0.090(7)
O3B 0.071(4) 0.062(3) 0.153(7) 0.025(4) 0.017(4) 0.005(3)
O4B 0.075(4) 0.074(4) 0.143(7) 0.074(4) 0.050(4) 0.040(3)
C1 0.322(9) 0.230(7) 0.133(5) 0.013(4) -0.002(5) 0.124(7)
C2 0.258(7) 0.170(5) 0.125(4) 0.025(3) 0.011(4) 0.089(5)
C3 0.190(5) 0.132(4) 0.120(3) 0.017(3) -0.009(3) 0.053(3)
C4 0.160(4) 0.117(3) 0.124(3) 0.021(3) 0.004(3) 0.039(3)
C5 0.140(3) 0.102(3) 0.116(3) 0.018(2) -0.009(2) 0.030(3)
C6 0.109(3) 0.091(3) 0.111(3) 0.017(2) 0.004(2) 0.022(2)
C7 0.073(2) 0.088(2) 0.111(3) 0.0168(19) 0.0049(17) 0.0087(17)
C8 0.0598(17) 0.081(2) 0.106(2) 0.0171(17) 0.0233(15) 0.0166(15)
N9 0.0594(13) 0.0504(13) 0.0772(15) 0.0112(10) 0.0168(10) 0.0128(10)
C10 0.0783(19) 0.0510(16) 0.088(2) 0.0107(13) 0.0200(14) 0.0236(14)
N11 0.0741(15) 0.0441(12) 0.0789(15) 0.0107(10) 0.0172(11) 0.0081(11)
C12 0.0627(16) 0.0537(15) 0.0608(15) 0.0089(11) 0.0112(11) 0.0098(12)
C13 0.0604(15) 0.0497(14) 0.0620(15) 0.0112(11) 0.0137(11) 0.0136(12)
C14 0.0600(17) 0.086(2) 0.080(2) 0.0207(15) 0.0082(13) 0.0110(15)
C15 0.079(2) 0.101(2) 0.103(2) 0.0369(19) 0.0153(17) 0.0417(18)
C16 0.102(2) 0.074(2) 0.099(2) 0.0314(17) 0.0194(18) 0.0430(18)
C17 0.0814(19) 0.0564(16) 0.085(2) 0.0224(14) 0.0209(15) 0.0166(14)
C18A 0.101(2) 0.0517(17) 0.109(2) 0.0190(15) 0.0170(18) -0.0021(16)
C19A 0.109(5) 0.078(4) 0.116(4) 0.035(3) 0.018(3) 0.000(3)
C20A 0.116(6) 0.140(7) 0.123(5) 0.053(4) 0.021(3) 0.016(4)
C21A 0.144(7) 0.193(9) 0.118(5) 0.065(5) 0.028(4) 0.029(6)
C22A 0.150(8) 0.204(9) 0.123(6) 0.053(5) 0.019(4) 0.035(6)
C23A 0.171(9) 0.203(10) 0.112(6) 0.051(5) 0.022(4) 0.042(6)
C24A 0.186(10) 0.364(17) 0.126(6) 0.047(7) 0.013(6) 0.077(10)
C25A 0.212(12) 0.287(13) 0.119(6) 0.030(6) 0.016(6) 0.066(11)
C18B 0.101(2) 0.0517(17) 0.109(2) 0.0190(15) 0.0170(18) -0.0021(16)
C19B 0.110(11) 0.062(7) 0.110(7) 0.023(5) 0.018(6) 0.016(6)
C20B 0.16(2) 0.090(10) 0.118(9) 0.013(6) 0.037(8) -0.006(11)
C21B 0.18(2) 0.141(15) 0.131(10) 0.047(8) 0.026(9) -0.016(12)
C22B 0.17(2) 0.205(19) 0.140(11) 0.018(9) 0.025(10) -0.011(15)
C23B 0.20(3) 0.28(3) 0.145(13) 0.045(11) 0.039(12) 0.04(2)
C24B 0.17(2) 0.31(3) 0.157(14) 0.019(13) 0.035(12) 0.02(2)
C25B 0.23(4) 0.48(6) 0.157(18) 0.032(18) 0.035(16) 0.11(4)

loop_
_atom_type_symbol
_atom_type_description
_atom_type_scat_dispersion_real
_atom_type_scat_dispersion_imag
_atom_type_scat_source
C C 0.0033 0.0016 'International Tables Vol C Tables 4.2.6.8 and 6.1.1.4'
H H 0.0000 0.0000 'International Tables Vol C Tables 4.2.6.8 and 6.1.1.4'
Cl Cl 0.1484 0.1585 'International Tables Vol C Tables 4.2.6.8 and 6.1.1.4'
N N 0.0061 0.0033 'International Tables Vol C Tables 4.2.6.8 and 6.1.1.4'
O O 0.0106 0.0060 'International Tables Vol C Tables 4.2.6.8 and 6.1.1.4'

loop_
_geom_angle_atom_site_label_1
_geom_angle_atom_site_label_2
_geom_angle_atom_site_label_3
_geom_angle
_geom_angle_site_symmetry_1
_geom_angle_site_symmetry_3
O3A Cl1 O1A 113.1(3) . .
O1B Cl1 O3B 111.7(4) . .
O3A Cl1 O4A 110.5(4) . .
O1A Cl1 O4A 111.6(3) . .
O1B Cl1 O2B 111.1(5) . .
O3B Cl1 O2B 109.3(4) . .
O1B Cl1 O4B 108.8(4) . .
O3B Cl1 O4B 108.8(4) . .
O2B Cl1 O4B 107.0(4) . .
O3A Cl1 O2A 106.9(3) . .
O1A Cl1 O2A 108.1(3) . .
O4A Cl1 O2A 106.2(3) . .
C2 C1 H1A 109.5 . .
C2 C1 H1B 109.5 . .
H1A C1 H1B 109.5 . .
C2 C1 H1C 109.5 . .
H1A C1 H1C 109.5 . .
H1B C1 H1C 109.5 . .
C1 C2 C3 116.1(6) . .
C1 C2 H2B 108.3 . .
C3 C2 H2B 108.3 . .
C1 C2 H2C 108.3 . .
C3 C2 H2C 108.3 . .
H2B C2 H2C 107.4 . .
C4 C3 C2 116.1(5) . .
C4 C3 H3A 108.3 . .
C2 C3 H3A 108.3 . .
C4 C3 H3B 108.3 . .
C2 C3 H3B 108.3 . .
H3A C3 H3B 107.4 . .
C3 C4 C5 116.1(4) . .
C3 C4 H4A 108.3 . .
C5 C4 H4A 108.3 . .
C3 C4 H4B 108.3 . .
C5 C4 H4B 108.3 . .
H4A C4 H4B 107.4 . .
C4 C5 C6 115.8(4) . .
C4 C5 H5A 108.3 . .
C6 C5 H5A 108.3 . .
C4 C5 H5B 108.3 . .
C6 C5 H5B 108.3 . .
H5A C5 H5B 107.4 . .
C7 C6 C5 114.4(3) . .
C7 C6 H6A 108.7 . .
C5 C6 H6A 108.7 . .
C7 C6 H6B 108.7 . .
C5 C6 H6B 108.7 . .
H6A C6 H6B 107.6 . .
C6 C7 C8 115.5(3) . .
C6 C7 H7A 108.4 . .
C8 C7 H7A 108.4 . .
C6 C7 H7B 108.4 . .
C8 C7 H7B 108.4 . .
H7A C7 H7B 107.5 . .
N9 C8 C7 112.0(2) . .
N9 C8 H8A 109.2 . .
C7 C8 H8A 109.2 . .
N9 C8 H8B 109.2 . .
C7 C8 H8B 109.2 . .
H8A C8 H8B 107.9 . .
C10 N9 C13 108.5(2) . .
C10 N9 C8 125.7(2) . .
C13 N9 C8 125.8(2) . .
N9 C10 N11 110.2(2) . .
N9 C10 H10 124.9 . .
N11 C10 H10 124.9 . .
C10 N11 C12 108.9(2) . .
C10 N11 C18B 125.6(3) . .
C12 N11 C18B 125.5(2) . .
C10 N11 C18A 125.6(3) . .
C12 N11 C18A 125.5(2) . .
C14 C12 N11 132.8(3) . .
C14 C12 C13 121.5(3) . .
N11 C12 C13 105.6(2) . .
C17 C13 N9 132.0(2) . .
C17 C13 C12 121.2(3) . .
N9 C13 C12 106.8(2) . .
C15 C14 C12 116.4(3) . .
C15 C14 H14 121.8 . .
C12 C14 H14 121.8 . .
C14 C15 C16 122.4(3) . .
C14 C15 H15 118.8 . .
C16 C15 H15 118.8 . .
C17 C16 C15 121.7(3) . .
C17 C16 H16 119.2 . .
C15 C16 H16 119.2 . .
C16 C17 C13 116.9(3) . .
C16 C17 H17 121.6 . .
C13 C17 H17 121.6 . .
N11 C18A C19A 111.3(3) . .
N11 C18A H18A 109.4 . .
C19A C18A H18A 109.4 . .
N11 C18A H18B 109.4 . .
C19A C18A H18B 109.4 . .
H18A C18A H18B 108.0 . .
C20A C19A C18A 115.7(4) . .
C20A C19A H19A 108.4 . .
C18A C19A H19A 108.4 . .
C20A C19A H19B 108.4 . .
C18A C19A H19B 108.4 . .
H19A C19A H19B 107.4 . .
C19A C20A C21A 110.8(6) . .
C19A C20A H20A 109.5 . .
C21A C20A H20A 109.5 . .
C19A C20A H20B 109.5 . .
C21A C20A H20B 109.5 . .
H20A C20A H20B 108.1 . .
C22A C21A C20A 111.5(7) . .
C22A C21A H21A 109.3 . .
C20A C21A H21A 109.3 . .
C22A C21A H21B 109.3 . .
C20A C21A H21B 109.3 . .
H21A C21A H21B 108.0 . .
C21A C22A C23A 111.7(6) . .
C21A C22A H22A 109.3 . .
C23A C22A H22A 109.3 . .
C21A C22A H22B 109.3 . .
C23A C22A H22B 109.3 . .
H22A C22A H22B 107.9 . .
C24A C23A C22A 110.5(7) . .
C24A C23A H23A 109.6 . .
C22A C23A H23A 109.6 . .
C24A C23A H23B 109.6 . .
C22A C23A H23B 109.6 . .
H23A C23A H23B 108.1 . .
C23A C24A C25A 109.2(7) . .
C23A C24A H24A 109.8 . .
C25A C24A H24A 109.8 . .
C23A C24A H24B 109.8 . .
C25A C24A H24B 109.8 . .
H24A C24A H24B 108.3 . .
C24A C25A H25A 109.5 . .
C24A C25A H25B 109.5 . .
H25A C25A H25B 109.5 . .
C24A C25A H25C 109.5 . .
H25A C25A H25C 109.5 . .
H25B C25A H25C 109.5 . .
N11 C18B C19B 115.1(6) . .
N11 C18B H18C 108.5 . .
C19B C18B H18C 108.5 . .
N11 C18B H18D 108.5 . .
C19B C18B H18D 108.5 . .
H18C C18B H18D 107.5 . .
C18B C19B C20B 115.6(6) . .
C18B C19B H19C 108.4 . .
C20B C19B H19C 108.4 . .
C18B C19B H19D 108.4 . .
C20B C19B H19D 108.4 . .
H19C C19B H19D 107.5 . .
C19B C20B C21B 109.4(8) . .
C19B C20B H20C 109.8 . .
C21B C20B H20C 109.8 . .
C19B C20B H20D 109.8 . .
C21B C20B H20D 109.8 . .
H20C C20B H20D 108.2 . .
C22B C21B C20B 111.7(8) . .
C22B C21B H21C 109.3 . .
C20B C21B H21C 109.3 . .
C22B C21B H21D 109.3 . .
C20B C21B H21D 109.3 . .
H21C C21B H21D 107.9 . .
C21B C22B C23B 110.9(8) . .
C21B C22B H22C 109.5 . .
C23B C22B H22C 109.5 . .
C21B C22B H22D 109.5 . .
C23B C22B H22D 109.5 . .
H22C C22B H22D 108.0 . .
C24B C23B C22B 110.5(9) . .
C24B C23B H23C 109.6 . .
C22B C23B H23C 109.6 . .
C24B C23B H23D 109.6 . .
C22B C23B H23D 109.6 . .
H23C C23B H23D 108.1 . .
C23B C24B C25B 108.9(9) . .
C23B C24B H24C 109.9 . .
C25B C24B H24C 109.9 . .
C23B C24B H24D 109.9 . .
C25B C24B H24D 109.9 . .
H24C C24B H24D 108.3 . .
C24B C25B H25D 109.5 . .
C24B C25B H25E 109.5 . .
H25D C25B H25E 109.5 . .
C24B C25B H25F 109.5 . .
H25D C25B H25F 109.5 . .
H25E C25B H25F 109.5 . .

loop_
_geom_bond_atom_site_label_1
_geom_bond_atom_site_label_2
_geom_bond_distance
_geom_bond_site_symmetry_2
Cl1 O3A 1.431(4) .
Cl1 O1A 1.434(4) .
Cl1 O1B 1.441(5) .
Cl1 O3B 1.450(5) .
Cl1 O4A 1.483(4) .
Cl1 O2B 1.485(5) .
Cl1 O4B 1.506(5) .
Cl1 O2A 1.537(3) .
C1 C2 1.439(7) .
C1 H1A 0.9600 .
C1 H1B 0.9600 .
C1 H1C 0.9600 .
C2 C3 1.502(7) .
C2 H2B 0.9700 .
C2 H2C 0.9700 .
C3 C4 1.488(6) .
C3 H3A 0.9700 .
C3 H3B 0.9700 .
C4 C5 1.490(5) .
C4 H4A 0.9700 .
C4 H4B 0.9700 .
C5 C6 1.509(5) .
C5 H5A 0.9700 .
C5 H5B 0.9700 .
C6 C7 1.481(5) .
C6 H6A 0.9700 .
C6 H6B 0.9700 .
C7 C8 1.509(4) .
C7 H7A 0.9700 .
C7 H7B 0.9700 .
C8 N9 1.478(3) .
C8 H8A 0.9700 .
C8 H8B 0.9700 .
N9 C10 1.319(3) .
N9 C13 1.388(3) .
C10 N11 1.326(3) .
C10 H10 0.9300 .
N11 C12 1.390(3) .
N11 C18B 1.484(3) .
N11 C18A 1.484(3) .
C12 C14 1.385(4) .
C12 C13 1.395(3) .
C13 C17 1.383(4) .
C14 C15 1.362(4) .
C14 H14 0.9300 .
C15 C16 1.391(4) .
C15 H15 0.9300 .
C16 C17 1.364(4) .
C16 H16 0.9300 .
C17 H17 0.9300 .
C18A C19A 1.489(5) .
C18A H18A 0.9700 .
C18A H18B 0.9700 .
C19A C20A 1.489(6) .
C19A H19A 0.9700 .
C19A H19B 0.9700 .
C20A C21A 1.540(6) .
C20A H20A 0.9700 .
C20A H20B 0.9700 .
C21A C22A 1.489(6) .
C21A H21A 0.9700 .
C21A H21B 0.9700 .
C22A C23A 1.531(6) .
C22A H22A 0.9700 .
C22A H22B 0.9700 .
C23A C24A 1.498(7) .
C23A H23A 0.9700 .
C23A H23B 0.9700 .
C24A C25A 1.503(7) .
C24A H24A 0.9700 .
C24A H24B 0.9700 .
C25A H25A 0.9600 .
C25A H25B 0.9600 .
C25A H25C 0.9600 .
C18B C19B 1.487(5) .
C18B H18C 0.9700 .
C18B H18D 0.9700 .
C19B C20B 1.492(6) .
C19B H19C 0.9700 .
C19B H19D 0.9700 .
C20B C21B 1.538(6) .
C20B H20C 0.9700 .
C20B H20D 0.9700 .
C21B C22B 1.490(7) .
C21B H21C 0.9700 .
C21B H21D 0.9700 .
C22B C23B 1.529(7) .
C22B H22C 0.9700 .
C22B H22D 0.9700 .
C23B C24B 1.498(7) .
C23B H23C 0.9700 .
C23B H23D 0.9700 .
C24B C25B 1.503(7) .
C24B H24C 0.9700 .
C24B H24D 0.9700 .
C25B H25D 0.9600 .
C25B H25E 0.9600 .
C25B H25F 0.9600 .

loop_
_geom_torsion_atom_site_label_1
_geom_torsion_atom_site_label_2
_geom_torsion_atom_site_label_3
_geom_torsion_atom_site_label_4
_geom_torsion
_geom_torsion_site_symmetry_1
_geom_torsion_site_symmetry_2
_geom_torsion_site_symmetry_3
_geom_torsion_site_symmetry_4
C1 C2 C3 C4 -179.7(5) . . . .
C2 C3 C4 C5 178.4(5) . . . .
C3 C4 C5 C6 178.3(4) . . . .
C4 C5 C6 C7 179.8(4) . . . .
C5 C6 C7 C8 177.2(3) . . . .
C6 C7 C8 N9 -62.5(4) . . . .
C7 C8 N9 C10 106.9(3) . . . .
C7 C8 N9 C13 -75.1(3) . . . .
C13 N9 C10 N11 0.8(3) . . . .
C8 N9 C10 N11 179.1(2) . . . .
N9 C10 N11 C12 -0.6(3) . . . .
N9 C10 N11 C18B -178.9(2) . . . .
N9 C10 N11 C18A -178.9(2) . . . .
C10 N11 C12 C14 -176.9(3) . . . .
C18B N11 C12 C14 1.4(4) . . . .
C18A N11 C12 C14 1.4(4) . . . .
C10 N11 C12 C13 0.2(3) . . . .
C18B N11 C12 C13 178.4(2) . . . .
C18A N11 C12 C13 178.4(2) . . . .
C10 N9 C13 C17 177.5(3) . . . .
C8 N9 C13 C17 -0.8(4) . . . .
C10 N9 C13 C12 -0.7(3) . . . .
C8 N9 C13 C12 -179.0(2) . . . .
C14 C12 C13 C17 -0.7(4) . . . .
N11 C12 C13 C17 -178.1(2) . . . .
C14 C12 C13 N9 177.8(2) . . . .
N11 C12 C13 N9 0.3(3) . . . .
N11 C12 C14 C15 177.0(3) . . . .
C13 C12 C14 C15 0.4(4) . . . .
C12 C14 C15 C16 0.0(5) . . . .
C14 C15 C16 C17 -0.2(5) . . . .
C15 C16 C17 C13 -0.1(4) . . . .
N9 C13 C17 C16 -177.5(3) . . . .
C12 C13 C17 C16 0.5(4) . . . .
C10 N11 C18A C19A -101.2(4) . . . .
C12 N11 C18A C19A 80.8(4) . . . .
N11 C18A C19A C20A 61.0(9) . . . .
C18A C19A C20A C21A 176.6(8) . . . .
C19A C20A C21A C22A 174.0(9) . . . .
C20A C21A C22A C23A 180.0(9) . . . .
C21A C22A C23A C24A 178.6(11) . . . .
C22A C23A C24A C25A 179.9(11) . . . .
C10 N11 C18B C19B -60.8(7) . . . .
C12 N11 C18B C19B 121.2(6) . . . .
N11 C18B C19B C20B -56(2) . . . .
C18B C19B C20B C21B 172.9(17) . . . .
C19B C20B C21B C22B -179(2) . . . .
C20B C21B C22B C23B 174(3) . . . .
C21B C22B C23B C24B 174(3) . . . .
C22B C23B C24B C25B 161(3) . . . .
